data_2012229
loop_
_publ_author_name
'Anwar Usman'
'Ibrahim Abdul Razak'
'Suchada Chantrapromma'
'Sujit K. Ghorai'
'Dipakranjan Mal'
'Hoong-Kun Fun'
'Gur Dayal Nigam'

_publ_section_title 1,4-Methano-11a-methyl-4,4a,11,11a-tetrahydro-1<i>H</i>-benzo[<i>b</i>]fluoren-11-one
_journal_issue 9
_journal_name_full 'Acta Crystallographica Section C'
_journal_page_first 1118
_journal_page_last 1119
_journal_paper_doi 10.1107/S0108270101010976
_journal_volume 57
_journal_year 2001
_chemical_formula_iupac 'C19 H16 O'
_chemical_formula_moiety 'C19 H16 O'
_chemical_formula_sum 'C19 H16 O'
_chemical_formula_weight 260.32
_chemical_name_systematic
;
1,4-Methano-11a-methyl-2,3,4,4a,11,11a-hexahydro-1H-benzo[b]fluoren-11-one
;
_space_group_IT_number 4
_symmetry_cell_setting monoclinic
_symmetry_space_group_name_Hall 'P 2yb'
_symmetry_space_group_name_H-M 'P 1 21 1'
_audit_creation_method SHELXL-97
_cell_angle_alpha 90.00
_cell_angle_beta 96.6650(10)
_cell_angle_gamma 90.00
_cell_formula_units_Z 4
_cell_length_a 6.23030(10)
_cell_length_b 20.5610(3)
_cell_length_c 10.7476(2)
_cell_measurement_reflns_used 7052
_cell_measurement_temperature 293(2)
_cell_measurement_theta_max 28.34
_cell_measurement_theta_min 1.91
_cell_volume 1367.48(4)
_computing_cell_refinement 'SAINT (Siemens, 1996)'
_computing_data_collection 'SMART (Siemens, 1996)'
_computing_data_reduction SAINT
_computing_molecular_graphics SHELXTL
_computing_publication_material
;
SHELXTL, PARST (Nardelli, 1995) and PLATON (Spek, 1990)
;
_computing_structure_refinement SHELXTL
_computing_structure_solution 'SHELXTL (Sheldrick, 1997)'
_diffrn_ambient_temperature 293(2)
_diffrn_detector_area_resol_mean 8.33
_diffrn_measured_fraction_theta_full .979
_diffrn_measured_fraction_theta_max .979
_diffrn_measurement_device_type
;
Siemens SMART CCD area-detector
;
_diffrn_measurement_method \w
_diffrn_radiation_monochromator graphite
_diffrn_radiation_source 'fine-focus sealed tube'
_diffrn_radiation_type MoK\a
_diffrn_radiation_wavelength .71073
_diffrn_reflns_av_R_equivalents .0658
_diffrn_reflns_av_sigmaI/netI .0667
_diffrn_reflns_limit_h_max 8
_diffrn_reflns_limit_h_min -7
_diffrn_reflns_limit_k_max 27
_diffrn_reflns_limit_k_min -27
_diffrn_reflns_limit_l_max 12
_diffrn_reflns_limit_l_min -14
_diffrn_reflns_number 9941
_diffrn_reflns_theta_full 28.44
_diffrn_reflns_theta_max 28.44
_diffrn_reflns_theta_min 1.91
_diffrn_standards_decay_% negligible
_exptl_absorpt_coefficient_mu .076
_exptl_absorpt_correction_type none
_exptl_crystal_colour colourless
_exptl_crystal_density_diffrn 1.264
_exptl_crystal_density_method 'not measured'
_exptl_crystal_description block
_exptl_crystal_F_000 552
_exptl_crystal_size_max .48
_exptl_crystal_size_mid .42
_exptl_crystal_size_min .36
_refine_diff_density_max .248
_refine_diff_density_min -.231
_refine_ls_extinction_method none
_refine_ls_goodness_of_fit_ref .987
_refine_ls_hydrogen_treatment constr
_refine_ls_matrix_type full
_refine_ls_number_parameters 363
_refine_ls_number_reflns 3470
_refine_ls_number_restraints 1
_refine_ls_restrained_S_all .986
_refine_ls_R_factor_all .0659
_refine_ls_R_factor_gt .0516
_refine_ls_shift/su_max <0.001
_refine_ls_shift/su_mean .000
_refine_ls_structure_factor_coef Fsqd
_refine_ls_weighting_details 'calc w = 1/[\s^2^(Fo^2^)+(0.074P)^2^] where P = (Fo^2^+2Fc^2^)/3'
_refine_ls_weighting_scheme calc
_refine_ls_wR_factor_ref .1310
_reflns_number_gt 2677
_reflns_number_total 3470
_reflns_threshold_expression I>2\s(I)
_cod_data_source_file sk1493.cif
_cod_data_source_block I
_cod_original_sg_symbol_H-M 'P 21'
_cod_database_code 2012229
_cod_database_fobs_code 2012229

loop_
_symmetry_equiv_pos_as_xyz
'x, y, z'
'-x, y+1/2, -z'

loop_
_atom_site_label
_atom_site_fract_x
_atom_site_fract_y
_atom_site_fract_z
_atom_site_U_iso_or_equiv
_atom_site_adp_type
_atom_site_calc_flag
_atom_site_refinement_flags
_atom_site_occupancy
_atom_site_disorder_assembly
_atom_site_disorder_group
_atom_site_type_symbol
O1A .1597(3) .31928(12) .7501(2) .0537(6) Uani d . 1 . . O
C1A .3049(4) .30452(15) .6895(3) .0380(6) Uani d . 1 . . C
C2A .2976(4) .30788(13) .5523(2) .0344(5) Uani d . 1 . . C
C3A .1345(4) .33000(13) .4673(3) .0366(6) Uani d . 1 . . C
H3A .0099 .3474 .4940 .044 Uiso calc R 1 . . H
C4A .1568(4) .32612(13) .3391(3) .0352(6) Uani d . 1 . . C
C5A -.0077(5) .34731(15) .2463(3) .0436(7) Uani d . 1 . . C
H5A -.1346 .3646 .2703 .052 Uiso calc R 1 . . H
C6A .0159(6) .34294(17) .1236(3) .0525(8) Uani d . 1 . . C
H6A -.0942 .3571 .0639 .063 Uiso calc R 1 . . H
C7A .2068(5) .31694(17) .0856(3) .0526(8) Uani d . 1 . . C
H7A .2215 .3136 .0007 .063 Uiso calc R 1 . . H
C8A .3689(5) .29689(15) .1712(3) .0446(7) Uani d . 1 . . C
H8A .4947 .2804 .1444 .054 Uiso calc R 1 . . H
C9A .3508(5) .30040(13) .3009(2) .0356(6) Uani d . 1 . . C
C10A .5185(4) .27938(14) .3919(2) .0366(6) Uani d . 1 . . C
H10A .6465 .2633 .3672 .044 Uiso calc R 1 . . H
C11A .4925(4) .28272(13) .5151(3) .0346(6) Uani d . 1 . . C
C12A .6425(4) .26236(15) .6274(2) .0400(6) Uani d . 1 . . C
H12A .7798 .2859 .6308 .048 Uiso calc R 1 . . H
C13A .6830(5) .18773(17) .6428(3) .0534(8) Uani d . 1 . . C
H13A .7928 .1694 .5945 .064 Uiso calc R 1 . . H
C14A .7330(7) .1837(2) .7857(3) .0716(12) Uani d . 1 . . C
H14A .7547 .1395 .8161 .086 Uiso calc R 1 . . H
H14B .8533 .2111 .8185 .086 Uiso calc R 1 . . H
C15A .5129(6) .21177(19) .8085(3) .0590(9) Uani d . 1 . . C
H15A .4836 .2130 .8961 .071 Uiso calc R 1 . . H
C16A .5242(4) .27925(16) .7432(2) .0401(6) Uani d . 1 . . C
C17A .3652(7) .16960(17) .7233(4) .0662(10) Uani d . 1 . . C
H17A .2276 .1559 .7371 .079 Uiso calc R 1 . . H
C18A .4653(7) .15527(17) .6247(4) .0640(9) Uani d . 1 . . C
H18A .4110 .1298 .5568 .077 Uiso calc R 1 . . H
C19A .6370(5) .3311(2) .8270(3) .0639(10) Uani d . 1 . . C
H19A .6424 .3709 .7807 .096 Uiso calc R 1 . . H
H19B .7814 .3172 .8557 .096 Uiso calc R 1 . . H
H19C .5588 .3381 .8977 .096 Uiso calc R 1 . . H
O1B -.3056(3) .49627(12) .81658(18) .0492(5) Uani d . 1 . . O
C1B -.1580(4) .50867(13) .7544(2) .0331(5) Uani d . 1 . . C
C2B -.1657(4) .50406(13) .6185(2) .0312(5) Uani d . 1 . . C
C3B -.3304(4) .48180(13) .5332(2) .0343(6) Uani d . 1 . . C
H3B -.4552 .4646 .5601 .041 Uiso calc R 1 . . H
C4B -.3087(4) .48520(12) .4056(2) .0342(6) Uani d . 1 . . C
C5B -.4767(5) .46507(14) .3132(3) .0437(7) Uani d . 1 . . C
H5B -.6031 .4477 .3376 .052 Uiso calc R 1 . . H
C6B -.4551(6) .47084(17) .1901(3) .0523(8) Uani d . 1 . . C
H6B -.5669 .4574 .1308 .063 Uiso calc R 1 . . H
C7B -.2675(5) .49672(17) .1508(3) .0510(8) Uani d . 1 . . C
H7B -.2559 .5010 .0657 .061 Uiso calc R 1 . . H
C8B -.1009(5) .51575(15) .2365(3) .0427(7) Uani d . 1 . . C
H8B .0239 .5325 .2090 .051 Uiso calc R 1 . . H
C9B -.1143(4) .51054(13) .3659(2) .0335(5) Uani d . 1 . . C
C10B .0538(4) .53103(13) .4571(2) .0351(6) Uani d . 1 . . C
H10B .1819 .5469 .4323 .042 Uiso calc R 1 . . H
C11B .0294(4) .52768(13) .5812(2) .0316(5) Uani d . 1 . . C
C12B .1824(4) .54774(14) .6926(2) .0359(6) Uani d . 1 . . C
H12B .3179 .5233 .6956 .043 Uiso calc R 1 . . H
C13B .2289(5) .62194(18) .7071(3) .0505(8) Uani d . 1 . . C
H13B .3388 .6393 .6579 .061 Uiso calc R 1 . . H
C14B .2825(6) .6255(2) .8496(3) .0626(10) Uani d . 1 . . C
H14C .3075 .6696 .8801 .075 Uiso calc R 1 . . H
H14D .4020 .5976 .8811 .075 Uiso calc R 1 . . H
C15B .0626(5) .59857(16) .8749(3) .0524(8) Uani d . 1 . . C
H15B .0361 .5973 .9630 .063 Uiso calc R 1 . . H
C16B .0646(4) .53147(14) .8076(2) .0356(6) Uani d . 1 . . C
C17B -.0852(6) .64297(16) .7901(4) .0615(9) Uani d . 1 . . C
H17B -.2205 .6580 .8054 .074 Uiso calc R 1 . . H
C18B .0132(6) .65629(16) .6913(4) .0600(9) Uani d . 1 . . C
H18B -.0403 .6822 .6239 .072 Uiso calc R 1 . . H
C19B .1712(5) .47810(18) .8907(3) .0551(8) Uani d . 1 . . C
H19D .1751 .4387 .8431 .083 Uiso calc R 1 . . H
H19E .0900 .4710 .9601 .083 Uiso calc R 1 . . H
H19F .3159 .4909 .9214 .083 Uiso calc R 1 . . H

loop_
_atom_site_aniso_label
_atom_site_aniso_U_11
_atom_site_aniso_U_22
_atom_site_aniso_U_33
_atom_site_aniso_U_12
_atom_site_aniso_U_13
_atom_site_aniso_U_23
O1A .0393(11) .0858(16) .0380(10) .0106(10) .0137(9) -.0075(10)
C1A .0330(14) .0486(15) .0333(13) .0008(12) .0078(11) -.0060(12)
C2A .0316(12) .0405(14) .0318(12) .0026(11) .0067(10) -.0024(11)
C3A .0321(14) .0407(15) .0377(14) .0055(12) .0075(11) -.0007(12)
C4A .0355(14) .0354(13) .0348(13) -.0014(11) .0045(11) .0016(11)
C5A .0417(16) .0484(16) .0398(15) .0039(13) .0011(12) .0045(13)
C6A .0548(19) .0607(19) .0400(15) .0004(15) -.0034(14) .0042(15)
C7A .064(2) .0616(19) .0317(13) -.0005(16) .0051(13) .0020(14)
C8A .0533(18) .0473(16) .0358(13) .0009(14) .0153(13) .0014(13)
C9A .0383(14) .0373(14) .0323(13) -.0010(11) .0080(11) .0004(11)
C10A .0322(13) .0430(14) .0365(13) .0031(11) .0119(11) -.0009(12)
C11A .0286(13) .0399(14) .0353(13) .0011(11) .0041(11) .0002(11)
C12A .0323(14) .0540(18) .0338(13) .0028(12) .0035(11) -.0012(12)
C13A .0520(18) .060(2) .0486(18) .0229(15) .0063(14) .0051(15)
C14A .073(2) .089(3) .053(2) .037(2) .0053(19) .018(2)
C15A .0606(19) .074(2) .0449(16) .0205(18) .0145(15) .0202(17)
C16A .0337(13) .0552(17) .0312(12) .0016(12) .0032(10) -.0010(12)
C17A .070(2) .0482(19) .081(3) -.0023(17) .013(2) .0168(18)
C18A .078(2) .0414(17) .072(2) .0063(17) .005(2) .0015(16)
C19A .0459(18) .092(3) .0523(18) -.0057(18) .0002(15) -.0252(19)
O1B .0371(10) .0756(15) .0368(10) -.0096(10) .0125(8) .0021(10)
C1B .0308(12) .0395(13) .0301(11) -.0001(10) .0082(9) .0018(11)
C2B .0265(12) .0377(13) .0302(11) -.0019(11) .0062(9) .0002(11)
C3B .0279(12) .0405(14) .0351(13) -.0031(11) .0063(10) -.0022(11)
C4B .0328(14) .0360(14) .0331(12) .0004(11) .0014(10) -.0035(11)
C5B .0391(15) .0478(16) .0423(15) .0009(12) -.0027(12) -.0073(13)
C6B .0544(19) .0584(19) .0406(16) .0030(15) -.0095(14) -.0090(15)
C7B .063(2) .0587(18) .0302(13) .0119(16) -.0010(13) -.0005(14)
C8B .0501(17) .0482(17) .0304(12) .0032(14) .0082(12) .0010(12)
C9B .0376(13) .0345(13) .0285(11) .0053(11) .0051(10) -.0007(11)
C10B .0314(13) .0424(14) .0320(12) -.0015(12) .0064(10) -.0003(11)
C11B .0273(12) .0383(13) .0297(12) .0005(11) .0053(10) .0007(11)
C12B .0237(11) .0497(16) .0339(12) -.0028(10) .0013(10) -.0019(11)
C13B .0518(18) .0586(19) .0412(16) -.0235(16) .0062(14) -.0045(14)
C14B .061(2) .077(2) .0484(19) -.0311(19) .0040(16) -.0160(17)
C15B .0531(18) .065(2) .0404(15) -.0138(15) .0098(13) -.0152(15)
C16B .0293(12) .0488(15) .0285(11) -.0027(11) .0029(10) .0002(11)
C17B .064(2) .0460(18) .075(2) .0024(15) .0128(19) -.0153(17)
C18B .069(2) .0394(17) .070(2) -.0055(15) .0042(18) -.0010(15)
C19B .0441(16) .076(2) .0445(15) .0076(16) .0015(13) .0196(16)

loop_
_atom_type_symbol
_atom_type_description
_atom_type_scat_dispersion_real
_atom_type_scat_dispersion_imag
_atom_type_scat_source
C C .0033 .0016 'International Tables Vol C Tables 4.2.6.8 and 6.1.1.4'
H H .0000 .0000 'International Tables Vol C Tables 4.2.6.8 and 6.1.1.4'
O O .0106 .0060 'International Tables Vol C Tables 4.2.6.8 and 6.1.1.4'

loop_
_geom_angle_atom_site_label_1
_geom_angle_atom_site_label_2
_geom_angle_atom_site_label_3
_geom_angle
_geom_angle_publ_flag
O1A C1A C2A 126.0(3) ?
O1A C1A C16A 125.3(3) ?
C2A C1A C16A 108.7(2) ?
C3A C2A C11A 121.9(2) ?
C3A C2A C1A 128.4(2) ?
C11A C2A C1A 109.7(2) ?
C2A C3A C4A 119.2(2) ?
C2A C3A H3A 120.4 ?
C4A C3A H3A 120.4 ?
C3A C4A C5A 122.0(3) ?
C3A C4A C9A 119.3(2) ?
C5A C4A C9A 118.8(2) ?
C6A C5A C4A 121.2(3) ?
C6A C5A H5A 119.4 ?
C4A C5A H5A 119.4 ?
C5A C6A C7A 120.1(3) ?
C5A C6A H6A 119.9 ?
C7A C6A H6A 119.9 ?
C8A C7A C6A 120.6(3) ?
C8A C7A H7A 119.7 ?
C6A C7A H7A 119.7 ?
C7A C8A C9A 121.2(3) ?
C7A C8A H8A 119.4 ?
C9A C8A H8A 119.4 ?
C10A C9A C8A 122.0(3) ?
C10A C9A C4A 119.9(2) ?
C8A C9A C4A 118.1(3) ?
C11A C10A C9A 119.9(3) ?
C11A C10A H10A 120.1 ?
C9A C10A H10A 120.1 ?
C10A C11A C2A 119.8(3) ?
C10A C11A C12A 129.7(3) ?
C2A C11A C12A 110.5(2) ?
C11A C12A C16A 105.8(2) ?
C11A C12A C13A 116.0(3) ?
C16A C12A C13A 102.8(2) ?
C11A C12A H12A 110.6 ?
C16A C12A H12A 110.6 ?
C13A C12A H12A 110.6 ?
C18A C13A C14A 100.4(3) ?
C18A C13A C12A 106.9(3) ?
C14A C13A C12A 99.8(3) yes
C18A C13A H13A 115.9 ?
C14A C13A H13A 115.9 ?
C12A C13A H13A 115.9 ?
C15A C14A C13A 93.3(3) yes
C15A C14A H14A 113.0 ?
C13A C14A H14A 113.0 ?
C15A C14A H14B 113.0 ?
C13A C14A H14B 113.0 ?
H14A C14A H14B 110.4 ?
C17A C15A C14A 100.5(3) yes
C17A C15A C16A 107.2(3) yes
C14A C15A C16A 100.1(3) yes
C17A C15A H15A 115.6 ?
C14A C15A H15A 115.6 ?
C16A C15A H15A 115.6 ?
C1A C16A C19A 108.8(3) ?
C1A C16A C12A 105.2(2) ?
C19A C16A C12A 113.7(2) yes
C1A C16A C15A 113.0(2) yes
C19A C16A C15A 113.6(3) yes
C12A C16A C15A 102.2(2) ?
C18A C17A C15A 107.8(3) yes
C18A C17A H17A 126.1 ?
C15A C17A H17A 126.1 ?
C17A C18A C13A 107.5(4) ?
C17A C18A H18A 126.3 ?
C13A C18A H18A 126.3 ?
C16A C19A H19A 109.5 ?
C16A C19A H19B 109.5 ?
H19A C19A H19B 109.5 ?
C16A C19A H19C 109.5 ?
H19A C19A H19C 109.5 ?
H19B C19A H19C 109.5 ?
O1B C1B C2B 126.4(2) yes
O1B C1B C16B 124.9(2) ?
C2B C1B C16B 108.7(2) ?
C3B C2B C11B 121.8(2) ?
C3B C2B C1B 128.7(2) ?
C11B C2B C1B 109.5(2) ?
C2B C3B C4B 119.3(2) ?
C2B C3B H3B 120.3 ?
C4B C3B H3B 120.3 ?
C3B C4B C5B 121.7(3) ?
C3B C4B C9B 119.6(2) ?
C5B C4B C9B 118.7(2) ?
C6B C5B C4B 120.7(3) ?
C6B C5B H5B 119.6 ?
C4B C5B H5B 119.6 ?
C5B C6B C7B 120.9(3) ?
C5B C6B H6B 119.6 ?
C7B C6B H6B 119.6 ?
C8B C7B C6B 120.3(3) ?
C8B C7B H7B 119.9 ?
C6B C7B H7B 119.9 ?
C7B C8B C9B 121.3(3) ?
C7B C8B H8B 119.4 ?
C9B C8B H8B 119.4 ?
C8B C9B C10B 122.6(3) ?
C8B C9B C4B 118.2(2) ?
C10B C9B C4B 119.2(2) ?
C11B C10B C9B 120.4(3) ?
C11B C10B H10B 119.8 ?
C9B C10B H10B 119.8 ?
C10B C11B C2B 119.6(2) ?
C10B C11B C12B 129.4(2) ?
C2B C11B C12B 110.9(2) ?
C11B C12B C16B 105.2(2) ?
C11B C12B C13B 116.3(2) ?
C16B C12B C13B 103.4(2) ?
C11B C12B H12B 110.5 ?
C16B C12B H12B 110.5 ?
C13B C12B H12B 110.5 ?
C18B C13B C14B 100.2(3) ?
C18B C13B C12B 107.1(2) ?
C14B C13B C12B 99.4(3) yes
C18B C13B H13B 115.9 ?
C14B C13B H13B 115.9 ?
C12B C13B H13B 115.9 ?
C13B C14B C15B 93.7(2) yes
C13B C14B H14C 113.0 ?
C15B C14B H14C 113.0 ?
C13B C14B H14D 113.0 ?
C15B C14B H14D 113.0 ?
H14C C14B H14D 110.4 ?
C17B C15B C14B 99.7(3) yes
C17B C15B C16B 106.9(2) yes
C14B C15B C16B 100.5(3) yes
C17B C15B H15B 115.8 ?
C14B C15B H15B 115.8 ?
C16B C15B H15B 115.8 ?
C1B C16B C19B 108.5(2) ?
C1B C16B C12B 105.31(19) ?
C19B C16B C12B 114.3(2) yes
C1B C16B C15B 113.2(2) yes
C19B C16B C15B 113.2(2) ?
C12B C16B C15B 102.1(2) ?
C18B C17B C15B 107.5(3) yes
C18B C17B H17B 126.2 ?
C15B C17B H17B 126.2 ?
C17B C18B C13B 107.7(3) ?
C17B C18B H18B 126.1 ?
C13B C18B H18B 126.1 ?
C16B C19B H19D 109.5 ?
C16B C19B H19E 109.5 ?
H19D C19B H19E 109.5 ?
C16B C19B H19F 109.5 ?
H19D C19B H19F 109.5 ?
H19E C19B H19F 109.5 ?

loop_
_geom_bond_atom_site_label_1
_geom_bond_atom_site_label_2
_geom_bond_site_symmetry_2
_geom_bond_distance
_geom_bond_publ_flag
O1A C1A . 1.214(3) yes
C1A C2A . 1.472(4) ?
C1A C16A . 1.512(4) yes
C2A C3A . 1.363(4) yes
C2A C11A . 1.419(4) ?
C3A C4A . 1.403(4) ?
C3A H3A . .9300 ?
C4A C5A . 1.414(4) ?
C4A C9A . 1.423(4) ?
C5A C6A . 1.346(4) ?
C5A H5A . .9300 ?
C6A C7A . 1.408(5) ?
C6A H6A . .9300 ?
C7A C8A . 1.349(4) ?
C7A H7A . .9300 ?
C8A C9A . 1.414(4) ?
C8A H8A . .9300 ?
C9A C10A . 1.413(4) ?
C10A C11A . 1.355(4) ?
C10A H10A . .9300 ?
C11A C12A . 1.498(4) ?
C12A C16A . 1.557(4) ?
C12A C13A . 1.561(5) ?
C12A H12A . .9800 ?
C13A C18A . 1.504(5) ?
C13A C14A . 1.534(5) ?
C13A H13A . .9800 ?
C14A C15A . 1.533(5) yes
C14A H14A . .9700 ?
C14A H14B . .9700 ?
C15A C17A . 1.497(6) yes
C15A C16A . 1.560(5) ?
C15A H15A . .9800 ?
C16A C19A . 1.515(4) yes
C17A C18A . 1.323(5) ?
C17A H17A . .9300 ?
C18A H18A . .9300 ?
C19A H19A . .9600 ?
C19A H19B . .9600 ?
C19A H19C . .9600 ?
O1B C1B . 1.225(3) yes
C1B C2B . 1.459(3) ?
C1B C16B . 1.512(3) yes
C2B C3B . 1.374(3) yes
C2B C11B . 1.409(3) ?
C3B C4B . 1.395(4) ?
C3B H3B . .9300 ?
C4B C5B . 1.418(4) ?
C4B C9B . 1.428(4) ?
C5B C6B . 1.350(5) ?
C5B H5B . .9300 ?
C6B C7B . 1.394(5) ?
C6B H6B . .9300 ?
C7B C8B . 1.363(4) ?
C7B H7B . .9300 ?
C8B C9B . 1.407(3) ?
C8B H8B . .9300 ?
C9B C10B . 1.413(4) ?
C10B C11B . 1.361(3) ?
C10B H10B . .9300 ?
C11B C12B . 1.499(3) ?
C12B C16B . 1.546(3) yes
C12B C13B . 1.557(5) ?
C12B H12B . .9800 ?
C13B C18B . 1.510(5) ?
C13B C14B . 1.531(4) ?
C13B H13B . .9800 ?
C14B C15B . 1.531(5) yes
C14B H14C . .9700 ?
C14B H14D . .9700 ?
C15B C17B . 1.522(5) yes
C15B C16B . 1.558(4) ?
C15B H15B . .9800 ?
C16B C19B . 1.518(4) yes
C17B C18B . 1.315(5) ?
C17B H17B . .9300 ?
C18B H18B . .9300 ?
C19B H19D . .9600 ?
C19B H19E . .9600 ?
C19B H19F . .9600 ?

loop_
_geom_torsion_atom_site_label_1
_geom_torsion_atom_site_label_2
_geom_torsion_atom_site_label_3
_geom_torsion_atom_site_label_4
_geom_torsion
_geom_torsion_publ_flag
O1A C1A C2A C3A 2.8(5) ?
C16A C1A C2A C3A -177.4(3) ?
O1A C1A C2A C11A -176.3(3) ?
C16A C1A C2A C11A 3.5(3) ?
C11A C2A C3A C4A 1.9(4) ?
C1A C2A C3A C4A -177.0(3) ?
C2A C3A C4A C5A 179.0(3) ?
C2A C3A C4A C9A -1.2(4) ?
C3A C4A C5A C6A -179.7(3) ?
C9A C4A C5A C6A .6(5) ?
C4A C5A C6A C7A .0(5) ?
C5A C6A C7A C8A -.8(5) ?
C6A C7A C8A C9A 1.0(5) ?
C7A C8A C9A C10A 179.7(3) ?
C7A C8A C9A C4A -.3(4) ?
C3A C4A C9A C10A -.2(4) ?
C5A C4A C9A C10A 179.5(3) ?
C3A C4A C9A C8A 179.8(2) ?
C5A C4A C9A C8A -.4(4) ?
C8A C9A C10A C11A -178.9(3) ?
C4A C9A C10A C11A 1.2(4) ?
C9A C10A C11A C2A -.6(4) ?
C9A C10A C11A C12A 178.5(3) ?
C3A C2A C11A C10A -1.0(4) ?
C1A C2A C11A C10A 178.1(3) ?
C3A C2A C11A C12A 179.8(3) ?
C1A C2A C11A C12A -1.1(3) yes
C10A C11A C12A C16A 179.2(3) ?
C2A C11A C12A C16A -1.6(3) ?
C10A C11A C12A C13A -67.7(4) ?
C2A C11A C12A C13A 111.5(3) ?
C11A C12A C13A C18A -48.0(3) ?
C16A C12A C13A C18A 66.9(3) ?
C11A C12A C13A C14A -152.0(3) ?
C16A C12A C13A C14A -37.2(3) ?
C18A C13A C14A C15A -49.9(3) ?
C12A C13A C14A C15A 59.5(3) ?
C13A C14A C15A C17A 50.0(3) ?
C13A C14A C15A C16A -59.8(3) ?
O1A C1A C16A C19A -62.4(4) ?
C2A C1A C16A C19A 117.8(3) ?
O1A C1A C16A C12A 175.4(3) ?
C2A C1A C16A C12A -4.4(3) ?
O1A C1A C16A C15A 64.7(4) ?
C2A C1A C16A C15A -115.1(3) ?
C11A C12A C16A C1A 3.6(3) ?
C13A C12A C16A C1A -118.4(3) ?
C11A C12A C16A C19A -115.3(3) ?
C13A C12A C16A C19A 122.7(3) ?
C11A C12A C16A C15A 121.9(2) ?
C13A C12A C16A C15A -.1(3) yes
C17A C15A C16A C1A 45.6(3) ?
C14A C15A C16A C1A 150.1(3) yes
C17A C15A C16A C19A 170.2(3) ?
C14A C15A C16A C19A -85.4(3) ?
C17A C15A C16A C12A -66.9(3) ?
C14A C15A C16A C12A 37.5(3) yes
C14A C15A C17A C18A -33.5(4) ?
C16A C15A C17A C18A 70.6(4) ?
C15A C17A C18A C13A .1(4) yes
C14A C13A C18A C17A 33.3(4) ?
C12A C13A C18A C17A -70.4(3) ?
O1B C1B C2B C3B -4.2(5) ?
C16B C1B C2B C3B 175.8(3) ?
O1B C1B C2B C11B 175.0(3) ?
C16B C1B C2B C11B -5.1(3) ?
C11B C2B C3B C4B -2.9(4) ?
C1B C2B C3B C4B 176.2(3) ?
C2B C3B C4B C5B -177.7(2) ?
C2B C3B C4B C9B 1.2(4) ?
C3B C4B C5B C6B 177.7(3) ?
C9B C4B C5B C6B -1.2(4) ?
C4B C5B C6B C7B .0(5) ?
C5B C6B C7B C8B 1.0(5) ?
C6B C7B C8B C9B -.7(5) ?
C7B C8B C9B C10B -178.7(3) ?
C7B C8B C9B C4B -.6(4) ?
C3B C4B C9B C8B -177.5(2) ?
C5B C4B C9B C8B 1.5(4) ?
C3B C4B C9B C10B .7(4) ?
C5B C4B C9B C10B 179.7(3) ?
C8B C9B C10B C11B 177.1(2) ?
C4B C9B C10B C11B -1.1(4) ?
C9B C10B C11B C2B -.5(4) ?
C9B C10B C11B C12B -178.6(3) ?
C3B C2B C11B C10B 2.5(4) ?
C1B C2B C11B C10B -176.7(2) ?
C3B C2B C11B C12B -179.0(2) ?
C1B C2B C11B C12B 1.7(3) yes
C10B C11B C12B C16B -179.6(3) ?
C2B C11B C12B C16B 2.2(3) ?
C10B C11B C12B C13B 66.7(4) ?
C2B C11B C12B C13B -111.5(3) ?
C11B C12B C13B C18B 48.6(3) ?
C16B C12B C13B C18B -66.1(3) ?
C11B C12B C13B C14B 152.5(2) ?
C16B C12B C13B C14B 37.7(3) ?
C18B C13B C14B C15B 50.5(3) ?
C12B C13B C14B C15B -59.0(3) ?
C13B C14B C15B C17B -50.4(3) ?
C13B C14B C15B C16B 59.0(3) ?
O1B C1B C16B C19B 63.4(4) ?
C2B C1B C16B C19B -116.5(3) ?
O1B C1B C16B C12B -173.8(3) ?
C2B C1B C16B C12B 6.2(3) ?
O1B C1B C16B C15B -63.1(4) ?
C2B C1B C16B C15B 116.9(2) ?
C11B C12B C16B C1B -5.0(3) ?
C13B C12B C16B C1B 117.4(2) ?
C11B C12B C16B C19B 114.0(3) ?
C13B C12B C16B C19B -123.6(3) ?
C11B C12B C16B C15B -123.5(2) ?
C13B C12B C16B C15B -1.0(3) yes
C17B C15B C16B C1B -45.2(3) ?
C14B C15B C16B C1B -148.8(3) yes
C17B C15B C16B C19B -169.3(3) ?
C14B C15B C16B C19B 87.1(3) ?
C17B C15B C16B C12B 67.5(3) ?
C14B C15B C16B C12B -36.2(3) yes
C14B C15B C17B C18B 33.9(3) ?
C16B C15B C17B C18B -70.3(3) ?
C15B C17B C18B C13B -.4(4) yes
C14B C13B C18B C17B -33.3(3) ?
C12B C13B C18B C17B 70.0(3) ?
